data_7129843
loop_
_publ_author_name
'Fung, Tony Ho-Ching'
'Wong, Cheok-Lam'
'Tang, Wai-Kit'
'Leung, Ming-Yi'
'Low, Kam-Hung'
'Yam, Vivian Wing-Wah'

_publ_section_title
;
 Photochromic dithienylethene-containing four-coordinate boron(iii)
 compounds with a spirocyclic scaffold
;
_journal_name_full 'Chemical Communications'
_journal_paper_doi 10.1039/D2CC00107A
_journal_year 2022
_chemical_formula_moiety 'C33 H26 B N S3'
_chemical_formula_sum 'C33 H26 B N S3'
_chemical_formula_weight 543.54
_space_group_crystal_system monoclinic
_space_group_IT_number 14
_space_group_name_Hall '-P 2yn'
_space_group_name_H-M_alt 'P 1 21/n 1'
_atom_sites_solution_hydrogens geom
_audit_creation_method SHELXL-2014/7
_audit_update_record
;
2022-01-06 deposited with the CCDC.	2022-03-02 downloaded from the CCDC.
;
_cell_angle_alpha 90
_cell_angle_beta 102.25(2)
_cell_angle_gamma 90
_cell_formula_units_Z 4
_cell_length_a 12.534(12)
_cell_length_b 17.556(18)
_cell_length_c 12.832(11)
_cell_measurement_reflns_used 553
_cell_measurement_temperature 150(2)
_cell_measurement_theta_max 22.5
_cell_measurement_theta_min 2.8
_cell_volume 2759(5)
_computing_cell_refinement 'SAINT v8.34A (Bruker-AXS, 2013)'
_computing_data_collection 'APEX3 v2015.5-2 (Bruker-AXS, 2015)'
_computing_data_reduction 'SAINT v8.34A (Bruker-AXS, 2013)'
_computing_molecular_graphics 'Bruker SHELXTL'
_computing_publication_material 'Bruker SHELXTL'
_computing_structure_refinement 'SHELXL-2014/7 (Sheldrick, 2014)'
_computing_structure_solution 'SHELXT-2014/5 (Sheldrick, 2015)'
_diffrn_ambient_temperature 150(2)
_diffrn_detector_area_resol_mean 1024
_diffrn_measured_fraction_theta_full 0.995
_diffrn_measured_fraction_theta_max 0.995
_diffrn_measurement_device_type 'Bruker D8 VENTURE FIXED-CHI PHOTON 100 CMOS'
_diffrn_measurement_method '\f and \w scans'
_diffrn_radiation_type MoK\a
_diffrn_radiation_wavelength 0.71073
_diffrn_reflns_av_R_equivalents 0.0823
_diffrn_reflns_av_unetI/netI 0.0648
_diffrn_reflns_Laue_measured_fraction_full 0.995
_diffrn_reflns_Laue_measured_fraction_max 0.995
_diffrn_reflns_limit_h_max 14
_diffrn_reflns_limit_h_min -14
_diffrn_reflns_limit_k_max 20
_diffrn_reflns_limit_k_min -20
_diffrn_reflns_limit_l_max 15
_diffrn_reflns_limit_l_min -15
_diffrn_reflns_number 26416
_diffrn_reflns_point_group_measured_fraction_full 0.995
_diffrn_reflns_point_group_measured_fraction_max 0.995
_diffrn_reflns_theta_full 25.134
_diffrn_reflns_theta_max 25.134
_diffrn_reflns_theta_min 2.367
_diffrn_source 'I\mS HB micro-focus sealed tube'
_exptl_absorpt_coefficient_mu 0.293
_exptl_absorpt_correction_T_max 0.7452
_exptl_absorpt_correction_T_min 0.5826
_exptl_absorpt_correction_type multi-scan
_exptl_absorpt_process_details 'SADABS 2014/5 (Sheldrick, 2014)'
_exptl_crystal_colour colorless
_exptl_crystal_density_diffrn 1.308
_exptl_crystal_description block
_exptl_crystal_F_000 1136
_exptl_crystal_size_max 0.254
_exptl_crystal_size_mid 0.102
_exptl_crystal_size_min 0.034
_refine_diff_density_max 0.313
_refine_diff_density_min -0.371
_refine_diff_density_rms 0.070
_refine_ls_extinction_method none
_refine_ls_goodness_of_fit_ref 1.059
_refine_ls_hydrogen_treatment constr
_refine_ls_matrix_type full
_refine_ls_number_parameters 354
_refine_ls_number_reflns 4904
_refine_ls_number_restraints 34
_refine_ls_restrained_S_all 1.057
_refine_ls_R_factor_all 0.0938
_refine_ls_R_factor_gt 0.0569
_refine_ls_shift/su_max 0.000
_refine_ls_shift/su_mean 0.000
_refine_ls_structure_factor_coef Fsqd
_refine_ls_weighting_details 'w=1/[\s^2^(Fo^2^)+(0.0254P)^2^+3.9915P] where P=(Fo^2^+2Fc^2^)/3'
_refine_ls_weighting_scheme calc
_refine_ls_wR_factor_gt 0.1027
_refine_ls_wR_factor_ref 0.1152
_reflns_Friedel_coverage 0.000
_reflns_number_gt 3512
_reflns_number_total 4904
_reflns_threshold_expression 'I > 2\s(I)'
_cod_data_source_file d2cc00107a2.cif
_cod_data_source_block mo_CHEM0466
_cod_original_sg_symbol_H-M 'P 21/n'
_cod_database_code 7129843
_shelx_shelxl_version_number 2014/7
_shelx_space_group_comment
;
The symmetry employed for this shelxl refinement is uniquely defined
by the following loop, which should always be used as a source of
symmetry information in preference to the above space-group names.
They are only intended as comments.
;
_shelx_estimated_absorpt_t_min 0.929
_shelx_estimated_absorpt_t_max 0.990

loop_
_space_group_symop_operation_xyz
'x, y, z'
'-x+1/2, y+1/2, -z+1/2'
'-x, -y, -z'
'x-1/2, -y-1/2, z-1/2'

loop_
_atom_site_label
_atom_site_type_symbol
_atom_site_fract_x
_atom_site_fract_y
_atom_site_fract_z
_atom_site_U_iso_or_equiv
_atom_site_adp_type
_atom_site_occupancy
_atom_site_site_symmetry_order
_atom_site_calc_flag
_atom_site_refinement_flags_posn
_atom_site_refinement_flags_adp
_atom_site_refinement_flags_occupancy
_atom_site_disorder_assembly
_atom_site_disorder_group
S1 S 0.40971(6) 0.58884(4) 0.71551(6) 0.0246(2) Uani 1 1 d . . . . .
S2 S 0.68749(7) 0.70175(6) 0.51356(7) 0.0370(2) Uani 1 1 d . . . . .
S3 S 0.25513(7) 0.79226(6) 0.29585(7) 0.0422(3) Uani 1 1 d . . . . .
N1 N 0.0366(4) 0.6608(2) 0.5136(3) 0.0186(11) Uani 0.75(2) 1 d D U P A 1
C21B C 0.0394(12) 0.6624(5) 0.5162(8) 0.0228(14) Uani 0.25(2) 1 d D . P A 2
C1 C 0.2753(2) 0.61074(16) 0.7091(2) 0.0198(7) Uani 1 1 d . . . . .
C2 C 0.2375(2) 0.66381(16) 0.6332(2) 0.0194(7) Uani 1 1 d . . . . .
C3 C 0.3176(2) 0.68628(16) 0.5754(2) 0.0204(7) Uani 1 1 d . . . . .
C4 C 0.4162(2) 0.65095(17) 0.6121(2) 0.0230(7) Uani 1 1 d . . . . .
C5 C 0.1941(2) 0.58226(16) 0.7651(2) 0.0192(6) Uani 1 1 d . . . . .
C6 C 0.2033(2) 0.52947(17) 0.8458(2) 0.0258(7) Uani 1 1 d . . . . .
H6 H 0.2712 0.5052 0.8734 0.031 Uiso 1 1 calc R U . . .
C7 C 0.1121(3) 0.51216(18) 0.8863(2) 0.0286(8) Uani 1 1 d . . . . .
H7 H 0.1171 0.4755 0.9416 0.034 Uiso 1 1 calc R U . . .
C8 C 0.0147(3) 0.54785(18) 0.8468(2) 0.0303(8) Uani 1 1 d . . . . .
H8 H -0.0472 0.5361 0.8756 0.036 Uiso 1 1 calc R U . . .
C9 C 0.0053(2) 0.60101(17) 0.7650(2) 0.0251(7) Uani 1 1 d . . . . .
H9 H -0.0628 0.6253 0.7386 0.030 Uiso 1 1 calc R U . . .
C10 C 0.0940(2) 0.61870(16) 0.7220(2) 0.0201(7) Uani 1 1 d . . . . .
C11 C 0.0317(2) 0.59650(16) 0.4566(2) 0.0259(7) Uani 1 1 d D U . . .
H11 H 0.0725 0.5533 0.4868 0.031 Uiso 1 1 calc R U . A 1
C12 C -0.0309(3) 0.5920(2) 0.3559(3) 0.0347(8) Uani 1 1 d . . . . .
H12 H -0.0342 0.5461 0.3163 0.042 Uiso 1 1 calc R U . . .
C13 C -0.0894(3) 0.6552(2) 0.3124(3) 0.0361(9) Uani 1 1 d . . . . .
H13 H -0.1334 0.6527 0.2424 0.043 Uiso 1 1 calc R U . . .
C14 C -0.0841(3) 0.72112(19) 0.3695(2) 0.0316(8) Uani 1 1 d . . . . .
H14 H -0.1241 0.7647 0.3397 0.038 Uiso 1 1 calc R U . . .
C15 C -0.0201(2) 0.72378(16) 0.4712(2) 0.0219(7) Uani 1 1 d D U . . .
C16 C 0.0019(2) 0.78575(17) 0.5476(2) 0.0242(7) Uani 1 1 d D . . . .
C17 C -0.0374(3) 0.85954(18) 0.5338(3) 0.0406(9) Uani 1 1 d . . . . .
H17 H -0.0865 0.8744 0.4701 0.049 Uiso 1 1 calc R U . . .
C18 C -0.0032(3) 0.9108(2) 0.6154(3) 0.0532(11) Uani 1 1 d . . . . .
H18 H -0.0278 0.9620 0.6075 0.064 Uiso 1 1 calc R U . . .
C19 C 0.0661(3) 0.8883(2) 0.7078(3) 0.0456(10) Uani 1 1 d . . . . .
H19 H 0.0882 0.9239 0.7641 0.055 Uiso 1 1 calc R U . . .
C20 C 0.1036(3) 0.81464(18) 0.7193(2) 0.0328(8) Uani 1 1 d D . . . .
H20 H 0.1515 0.7996 0.7837 0.039 Uiso 1 1 calc R U . A 1
C21 C 0.0725(6) 0.7623(3) 0.6384(5) 0.0228(14) Uani 0.75(2) 1 d D U P A 1
N1B N 0.0729(11) 0.7650(5) 0.6392(7) 0.0186(11) Uani 0.25(2) 1 d D . P A 2
C22 C 0.2969(3) 0.7180(2) 0.3821(2) 0.0320(8) Uani 1 1 d . . . . .
C23 C 0.2922(2) 0.73773(18) 0.4829(2) 0.0228(7) Uani 1 1 d . . . . .
C24 C 0.2539(2) 0.81381(18) 0.4893(3) 0.0280(8) Uani 1 1 d . . . . .
H24 H 0.2445 0.8363 0.5541 0.034 Uiso 1 1 calc R U . . .
C25 C 0.2323(2) 0.85081(19) 0.3953(3) 0.0331(8) Uani 1 1 d . . . . .
C26 C 0.3292(3) 0.6444(2) 0.3411(3) 0.0541(11) Uani 1 1 d . . . . .
H26A H 0.2885 0.6369 0.2677 0.081 Uiso 1 1 calc R U . . .
H26B H 0.3128 0.6028 0.3861 0.081 Uiso 1 1 calc R U . . .
H26C H 0.4077 0.6450 0.3423 0.081 Uiso 1 1 calc R U . . .
C27 C 0.1935(3) 0.9304(2) 0.3718(3) 0.0495(11) Uani 1 1 d . . . . .
H27A H 0.2521 0.9610 0.3531 0.074 Uiso 1 1 calc R U . . .
H27B H 0.1726 0.9523 0.4349 0.074 Uiso 1 1 calc R U . . .
H27C H 0.1302 0.9304 0.3120 0.074 Uiso 1 1 calc R U . . .
C28 C 0.5680(2) 0.72231(19) 0.5534(2) 0.0284(8) Uani 1 1 d . . . . .
C29 C 0.5196(2) 0.65658(18) 0.5758(2) 0.0242(7) Uani 1 1 d . . . . .
C30 C 0.5816(2) 0.5912(2) 0.5622(2) 0.0302(8) Uani 1 1 d . . . . .
H30 H 0.5595 0.5410 0.5755 0.036 Uiso 1 1 calc R U . . .
C31 C 0.6745(3) 0.6062(2) 0.5289(3) 0.0371(9) Uani 1 1 d . . . . .
C32 C 0.5360(3) 0.8023(2) 0.5634(3) 0.0420(9) Uani 1 1 d . . . . .
H32A H 0.6016 0.8340 0.5820 0.063 Uiso 1 1 calc R U . . .
H32B H 0.4939 0.8065 0.6193 0.063 Uiso 1 1 calc R U . . .
H32C H 0.4912 0.8196 0.4954 0.063 Uiso 1 1 calc R U . . .
C33 C 0.7574(3) 0.5512(2) 0.5057(3) 0.0528(11) Uani 1 1 d . . . . .
H33A H 0.7320 0.4991 0.5126 0.079 Uiso 1 1 calc R U . . .
H33B H 0.8269 0.5592 0.5563 0.079 Uiso 1 1 calc R U . . .
H33C H 0.7676 0.5594 0.4329 0.079 Uiso 1 1 calc R U . . .
B1 B 0.1103(3) 0.67791(16) 0.6301(2) 0.0201(8) Uani 1 1 d D . . . .

loop_
_atom_site_aniso_label
_atom_site_aniso_U_11
_atom_site_aniso_U_22
_atom_site_aniso_U_33
_atom_site_aniso_U_23
_atom_site_aniso_U_13
_atom_site_aniso_U_12
S1 0.0165(4) 0.0269(4) 0.0292(4) 0.0064(4) 0.0018(3) 0.0028(3)
S2 0.0238(5) 0.0616(6) 0.0272(5) 0.0015(4) 0.0090(4) -0.0046(4)
S3 0.0379(5) 0.0639(6) 0.0225(5) 0.0138(5) 0.0012(4) -0.0084(5)
N1 0.0152(18) 0.0211(19) 0.0202(19) -0.0007(15) 0.0050(14) 0.0003(15)
C21B 0.020(3) 0.024(2) 0.024(3) -0.003(2) 0.005(2) 0.000(2)
C1 0.0152(15) 0.0218(16) 0.0203(16) -0.0023(13) -0.0010(12) 0.0033(12)
C2 0.0176(15) 0.0215(16) 0.0170(16) -0.0022(13) -0.0008(12) 0.0011(12)
C3 0.0176(16) 0.0221(16) 0.0201(16) -0.0009(13) 0.0011(13) -0.0011(13)
C4 0.0197(16) 0.0257(16) 0.0224(17) 0.0001(14) 0.0020(13) 0.0009(13)
C5 0.0194(16) 0.0203(15) 0.0172(15) 0.0002(13) 0.0026(12) -0.0026(13)
C6 0.0246(17) 0.0270(17) 0.0241(17) 0.0031(14) 0.0017(14) 0.0007(14)
C7 0.034(2) 0.0309(18) 0.0215(17) 0.0025(15) 0.0066(15) -0.0040(15)
C8 0.0290(19) 0.0386(19) 0.0266(18) -0.0047(16) 0.0132(15) -0.0056(16)
C9 0.0234(17) 0.0283(17) 0.0242(17) -0.0028(15) 0.0064(14) 0.0031(14)
C10 0.0201(16) 0.0206(15) 0.0186(16) -0.0031(13) 0.0017(13) 0.0008(12)
C11 0.0233(16) 0.0223(16) 0.0325(18) -0.0032(14) 0.0065(14) 0.0028(13)
C12 0.0328(19) 0.036(2) 0.036(2) -0.0130(17) 0.0094(16) -0.0086(16)
C13 0.036(2) 0.050(2) 0.0185(18) -0.0015(17) -0.0023(15) -0.0094(17)
C14 0.0279(18) 0.0367(19) 0.0259(18) 0.0080(16) -0.0041(14) 0.0011(15)
C15 0.0163(15) 0.0245(16) 0.0244(16) 0.0024(13) 0.0030(12) 0.0011(12)
C16 0.0231(16) 0.0213(16) 0.0286(18) 0.0002(14) 0.0065(14) 0.0028(13)
C17 0.042(2) 0.0277(19) 0.047(2) 0.0026(17) -0.0028(18) 0.0087(16)
C18 0.063(3) 0.0239(19) 0.073(3) -0.007(2) 0.013(2) 0.0117(19)
C19 0.054(2) 0.036(2) 0.049(2) -0.0188(19) 0.016(2) -0.0024(18)
C20 0.0337(19) 0.038(2) 0.0276(19) -0.0059(16) 0.0087(15) -0.0016(16)
C21 0.020(3) 0.024(2) 0.024(3) -0.003(2) 0.005(2) 0.000(2)
N1B 0.0152(18) 0.0211(19) 0.0202(19) -0.0007(15) 0.0050(14) 0.0003(15)
C22 0.0261(18) 0.047(2) 0.0223(17) 0.0038(16) 0.0044(14) -0.0049(16)
C23 0.0136(15) 0.0330(18) 0.0204(17) 0.0044(14) 0.0004(13) -0.0041(13)
C24 0.0183(16) 0.0365(19) 0.0263(18) 0.0062(15) -0.0018(13) -0.0006(14)
C25 0.0200(17) 0.039(2) 0.035(2) 0.0135(17) -0.0064(14) -0.0082(15)
C26 0.061(3) 0.067(3) 0.036(2) -0.010(2) 0.014(2) 0.007(2)
C27 0.035(2) 0.047(2) 0.057(3) 0.023(2) -0.0108(19) -0.0021(18)
C28 0.0197(17) 0.041(2) 0.0236(17) 0.0030(15) 0.0022(13) -0.0031(15)
C29 0.0179(16) 0.0351(18) 0.0184(16) -0.0002(14) 0.0008(13) 0.0018(14)
C30 0.0230(17) 0.0375(19) 0.0292(18) -0.0032(16) 0.0034(14) 0.0012(15)
C31 0.0248(18) 0.058(2) 0.0289(19) -0.0053(17) 0.0061(15) 0.0065(16)
C32 0.033(2) 0.043(2) 0.050(2) 0.0096(19) 0.0087(17) -0.0057(17)
C33 0.032(2) 0.069(3) 0.060(3) -0.013(2) 0.0166(19) 0.008(2)
B1 0.0201(18) 0.0203(18) 0.0192(18) 0.0014(15) 0.0026(15) 0.0008(14)

loop_
_atom_type_symbol
_atom_type_description
_atom_type_scat_dispersion_real
_atom_type_scat_dispersion_imag
_atom_type_scat_source
C C 0.0033 0.0016 'International Tables Vol C Tables 4.2.6.8 and 6.1.1.4'
H H 0.0000 0.0000 'International Tables Vol C Tables 4.2.6.8 and 6.1.1.4'
B B 0.0013 0.0007 'International Tables Vol C Tables 4.2.6.8 and 6.1.1.4'
N N 0.0061 0.0033 'International Tables Vol C Tables 4.2.6.8 and 6.1.1.4'
S S 0.1246 0.1234 'International Tables Vol C Tables 4.2.6.8 and 6.1.1.4'

loop_
_geom_angle_atom_site_label_1
_geom_angle_atom_site_label_2
_geom_angle_atom_site_label_3
_geom_angle
_geom_angle_site_symmetry_1
_geom_angle_site_symmetry_3
_geom_angle_publ_flag
C1 S1 C4 91.59(14) . . ?
C31 S2 C28 93.56(16) . . ?
C25 S3 C22 92.96(17) . . ?
C11 N1 C15 120.4(4) . . ?
C11 N1 B1 128.0(3) . . ?
C15 N1 B1 111.5(3) . . ?
C15 C21B C11 117.4(6) . . ?
C15 C21B B1 114.1(5) . . ?
C11 C21B B1 128.6(6) . . ?
C2 C1 C5 114.6(3) . . ?
C2 C1 S1 112.2(2) . . ?
C5 C1 S1 133.1(2) . . ?
C1 C2 C3 112.8(3) . . ?
C1 C2 B1 108.4(2) . . ?
C3 C2 B1 138.6(3) . . ?
C4 C3 C2 112.3(3) . . ?
C4 C3 C23 125.3(3) . . ?
C2 C3 C23 122.3(3) . . ?
C3 C4 C29 130.6(3) . . ?
C3 C4 S1 111.2(2) . . ?
C29 C4 S1 118.2(2) . . ?
C6 C5 C10 121.7(3) . . ?
C6 C5 C1 130.4(3) . . ?
C10 C5 C1 107.9(2) . . ?
C5 C6 C7 119.0(3) . . ?
C5 C6 H6 120.5 . . ?
C7 C6 H6 120.5 . . ?
C8 C7 C6 120.1(3) . . ?
C8 C7 H7 119.9 . . ?
C6 C7 H7 119.9 . . ?
C7 C8 C9 120.8(3) . . ?
C7 C8 H8 119.6 . . ?
C9 C8 H8 119.6 . . ?
C10 C9 C8 120.5(3) . . ?
C10 C9 H9 119.7 . . ?
C8 C9 H9 119.7 . . ?
C9 C10 C5 117.8(3) . . ?
C9 C10 B1 132.4(3) . . ?
C5 C10 B1 109.8(2) . . ?
N1 C11 C12 121.1(3) . . ?
C12 C11 C21B 122.1(4) . . ?
N1 C11 H11 119.5 . . ?
C12 C11 H11 119.5 . . ?
C11 C12 C13 119.1(3) . . ?
C11 C12 H12 120.4 . . ?
C13 C12 H12 120.4 . . ?
C14 C13 C12 120.2(3) . . ?
C14 C13 H13 119.9 . . ?
C12 C13 H13 119.9 . . ?
C13 C14 C15 119.3(3) . . ?
C13 C14 H14 120.4 . . ?
C15 C14 H14 120.4 . . ?
N1 C15 C14 119.9(3) . . ?
C21B C15 C14 121.9(4) . . ?
N1 C15 C16 109.3(3) . . ?
C21B C15 C16 107.3(4) . . ?
C14 C15 C16 130.8(3) . . ?
N1B C16 C17 120.6(4) . . ?
C21 C16 C17 122.6(4) . . ?
N1B C16 C15 112.2(3) . . ?
C21 C16 C15 110.2(3) . . ?
C17 C16 C15 127.2(3) . . ?
C18 C17 C16 118.0(3) . . ?
C18 C17 H17 121.0 . . ?
C16 C17 H17 121.0 . . ?
C19 C18 C17 120.5(3) . . ?
C19 C18 H18 119.7 . . ?
C17 C18 H18 119.7 . . ?
C18 C19 C20 120.2(3) . . ?
C18 C19 H19 119.9 . . ?
C20 C19 H19 119.9 . . ?
N1B C20 C19 119.6(4) . . ?
C19 C20 C21 120.7(4) . . ?
C19 C20 H20 119.6 . . ?
C21 C20 H20 119.6 . . ?
C16 C21 C20 117.9(4) . . ?
C16 C21 B1 112.2(4) . . ?
C20 C21 B1 129.8(4) . . ?
C20 N1B C16 121.1(5) . . ?
C20 N1B B1 129.2(5) . . ?
C16 N1B B1 109.7(4) . . ?
C23 C22 C26 129.3(3) . . ?
C23 C22 S3 110.6(3) . . ?
C26 C22 S3 120.0(3) . . ?
C22 C23 C24 112.2(3) . . ?
C22 C23 C3 124.6(3) . . ?
C24 C23 C3 123.1(3) . . ?
C25 C24 C23 114.0(3) . . ?
C25 C24 H24 123.0 . . ?
C23 C24 H24 123.0 . . ?
C24 C25 C27 129.0(3) . . ?
C24 C25 S3 110.2(3) . . ?
C27 C25 S3 120.8(3) . . ?
C22 C26 H26A 109.5 . . ?
C22 C26 H26B 109.5 . . ?
H26A C26 H26B 109.5 . . ?
C22 C26 H26C 109.5 . . ?
H26A C26 H26C 109.5 . . ?
H26B C26 H26C 109.5 . . ?
C25 C27 H27A 109.5 . . ?
C25 C27 H27B 109.5 . . ?
H27A C27 H27B 109.5 . . ?
C25 C27 H27C 109.5 . . ?
H27A C27 H27C 109.5 . . ?
H27B C27 H27C 109.5 . . ?
C29 C28 C32 130.4(3) . . ?
C29 C28 S2 109.9(2) . . ?
C32 C28 S2 119.7(2) . . ?
C28 C29 C30 112.3(3) . . ?
C28 C29 C4 125.8(3) . . ?
C30 C29 C4 121.8(3) . . ?
C31 C30 C29 114.4(3) . . ?
C31 C30 H30 122.8 . . ?
C29 C30 H30 122.8 . . ?
C30 C31 C33 128.4(4) . . ?
C30 C31 S2 109.8(3) . . ?
C33 C31 S2 121.8(3) . . ?
C28 C32 H32A 109.5 . . ?
C28 C32 H32B 109.5 . . ?
H32A C32 H32B 109.5 . . ?
C28 C32 H32C 109.5 . . ?
H32A C32 H32C 109.5 . . ?
H32B C32 H32C 109.5 . . ?
C31 C33 H33A 109.5 . . ?
C31 C33 H33B 109.5 . . ?
H33A C33 H33B 109.5 . . ?
C31 C33 H33C 109.5 . . ?
H33A C33 H33C 109.5 . . ?
H33B C33 H33C 109.5 . . ?
C21B B1 C2 111.1(6) . . ?
C21 B1 C2 117.2(4) . . ?
C21 B1 N1 96.8(2) . . ?
C2 B1 N1 111.3(3) . . ?
C21B B1 N1B 96.7(2) . . ?
C2 B1 N1B 116.5(6) . . ?
C21B B1 C10 115.8(6) . . ?
C21 B1 C10 118.2(3) . . ?
C2 B1 C10 99.3(2) . . ?
N1 B1 C10 114.9(3) . . ?
N1B B1 C10 118.3(6) . . ?

loop_
_geom_bond_atom_site_label_1
_geom_bond_atom_site_label_2
_geom_bond_distance
_geom_bond_site_symmetry_2
_geom_bond_publ_flag
S1 C1 1.713(3) . ?
S1 C4 1.733(3) . ?
S2 C31 1.701(4) . ?
S2 C28 1.721(3) . ?
S3 C25 1.710(4) . ?
S3 C22 1.719(4) . ?
N1 C11 1.338(5) . ?
N1 C15 1.364(5) . ?
N1 B1 1.611(6) . ?
C21B C15 1.367(7) . ?
C21B C11 1.379(7) . ?
C21B B1 1.565(7) . ?
C1 C2 1.358(4) . ?
C1 C5 1.454(4) . ?
C2 C3 1.423(4) . ?
C2 B1 1.607(5) . ?
C3 C4 1.374(4) . ?
C3 C23 1.472(4) . ?
C4 C29 1.470(4) . ?
C5 C6 1.376(4) . ?
C5 C10 1.412(4) . ?
C6 C7 1.386(4) . ?
C6 H6 0.9500 . ?
C7 C8 1.370(4) . ?
C7 H7 0.9500 . ?
C8 C9 1.391(4) . ?
C8 H8 0.9500 . ?
C9 C10 1.377(4) . ?
C9 H9 0.9500 . ?
C10 B1 1.617(4) . ?
C11 C12 1.364(4) . ?
C11 H11 0.9500 . ?
C12 C13 1.380(5) . ?
C12 H12 0.9500 . ?
C13 C14 1.365(5) . ?
C13 H13 0.9500 . ?
C14 C15 1.380(4) . ?
C14 H14 0.9500 . ?
C15 C16 1.451(4) . ?
C16 N1B 1.365(6) . ?
C16 C21 1.368(6) . ?
C16 C17 1.384(4) . ?
C17 C18 1.377(5) . ?
C17 H17 0.9500 . ?
C18 C19 1.370(5) . ?
C18 H18 0.9500 . ?
C19 C20 1.374(5) . ?
C19 H19 0.9500 . ?
C20 N1B 1.340(6) . ?
C20 C21 1.380(7) . ?
C20 H20 0.9500 . ?
C21 B1 1.565(7) . ?
N1B B1 1.611(6) . ?
C22 C23 1.352(4) . ?
C22 C26 1.483(5) . ?
C23 C24 1.427(5) . ?
C24 C25 1.346(4) . ?
C24 H24 0.9500 . ?
C25 C27 1.489(5) . ?
C26 H26A 0.9800 . ?
C26 H26B 0.9800 . ?
C26 H26C 0.9800 . ?
C27 H27A 0.9800 . ?
C27 H27B 0.9800 . ?
C27 H27C 0.9800 . ?
C28 C29 1.362(4) . ?
C28 C32 1.473(5) . ?
C29 C30 1.418(4) . ?
C30 C31 1.350(5) . ?
C30 H30 0.9500 . ?
C31 C33 1.493(5) . ?
C32 H32A 0.9800 . ?
C32 H32B 0.9800 . ?
C32 H32C 0.9800 . ?
C33 H33A 0.9800 . ?
C33 H33B 0.9800 . ?
C33 H33C 0.9800 . ?
